data_1505271
loop_
_publ_author_name
'Lee, Jai Young'
'Kwon, Jongchul'
'Park, Chul Soon'
'Lee, Ji-Eun'
'Sim, Wonbo'
'Kim, Jong Seung'
'Seo, Joobeom'
'Yoon, Il'
'Jung, Jong Hwa'
'Lee, Shim Sung'

_publ_section_title
;
 Calix[4]thiacrowns as ditopic hosts for homo- and heterobinuclear
 accommodation: first report of a chopsticks-type pi-coordination.
;
_journal_issue 3
_journal_name_full 'Organic letters'
_journal_page_first 493
_journal_page_last 496
_journal_paper_doi 10.1021/ol062863o
_journal_volume 9
_journal_year 2007
_chemical_formula_sum 'C48 H60 O8 S4'
_chemical_formula_weight 893.20
_chemical_name_systematic
; 
 ? 
;
_space_group_IT_number 29
_symmetry_cell_setting orthorhombic
_symmetry_space_group_name_Hall 'P 2c -2ac'
_symmetry_space_group_name_H-M 'P c a 21'
_atom_sites_solution_hydrogens geom
_atom_sites_solution_primary direct
_atom_sites_solution_secondary difmap
_audit_creation_method SHELXTL
_cell_angle_alpha 90.00
_cell_angle_beta 90.00
_cell_angle_gamma 90.00
_cell_formula_units_Z 4
_cell_length_a 18.5095(16)
_cell_length_b 11.1086(10)
_cell_length_c 22.850(2)
_cell_measurement_reflns_used 5714
_cell_measurement_temperature 546(2)
_cell_measurement_theta_max 20.94
_cell_measurement_theta_min 2.20
_cell_volume 4698.3(7)
_computing_cell_refinement 'Bruker SMART'
_computing_data_collection 'Bruker SMART'
_computing_data_reduction 'Bruker SAINT'
_computing_molecular_graphics 'Bruker SHELXTL'
_computing_publication_material 'Bruker SHELXTL'
_computing_structure_refinement 'Bruker SHELXTL'
_computing_structure_solution 'Bruker SHELXTL'
_diffrn_ambient_temperature 546(2)
_diffrn_measured_fraction_theta_full 0.956
_diffrn_measured_fraction_theta_max 0.956
_diffrn_measurement_device_type 'CCD area detector'
_diffrn_measurement_method 'phi and omega scans'
_diffrn_radiation_monochromator graphite
_diffrn_radiation_source 'fine-focus sealed tube'
_diffrn_radiation_type MoK\a
_diffrn_radiation_wavelength 0.71073
_diffrn_reflns_av_R_equivalents 0.0546
_diffrn_reflns_av_sigmaI/netI 0.0837
_diffrn_reflns_limit_h_max 23
_diffrn_reflns_limit_h_min -21
_diffrn_reflns_limit_k_max 14
_diffrn_reflns_limit_k_min -14
_diffrn_reflns_limit_l_max 27
_diffrn_reflns_limit_l_min -29
_diffrn_reflns_number 28537
_diffrn_reflns_theta_full 28.32
_diffrn_reflns_theta_max 28.32
_diffrn_reflns_theta_min 1.78
_exptl_absorpt_coefficient_mu 0.253
_exptl_absorpt_correction_type 'empirical SADABS'
_exptl_absorpt_process_details
;
Ratio of minimum to maximum apparent transmission:  0.883615
;
_exptl_crystal_colour colorless
_exptl_crystal_density_diffrn 1.263
_exptl_crystal_density_method 'not measured'
_exptl_crystal_description plate
_exptl_crystal_F_000 1904
_exptl_crystal_size_max 0.50
_exptl_crystal_size_mid 0.40
_exptl_crystal_size_min 0.10
_refine_diff_density_max 0.491
_refine_diff_density_min -0.353
_refine_diff_density_rms 0.048
_refine_ls_abs_structure_details 'Flack H D (1983), Acta Cryst. A39, 876-881'
_refine_ls_abs_structure_Flack 0.53(10)
_refine_ls_extinction_method none
_refine_ls_goodness_of_fit_ref 1.092
_refine_ls_hydrogen_treatment constr
_refine_ls_matrix_type full
_refine_ls_number_parameters 542
_refine_ls_number_reflns 10584
_refine_ls_number_restraints 1
_refine_ls_restrained_S_all 1.092
_refine_ls_R_factor_all 0.1680
_refine_ls_R_factor_gt 0.0808
_refine_ls_shift/su_max 0.000
_refine_ls_shift/su_mean 0.000
_refine_ls_structure_factor_coef Fsqd
_refine_ls_weighting_details 'calc w=1/[\s^2^(Fo^2^)+(0.0491P)^2^+3.3820P] where P=(Fo^2^+2Fc^2^)/3'
_refine_ls_weighting_scheme calc
_refine_ls_wR_factor_gt 0.1443
_refine_ls_wR_factor_ref 0.1734
_reflns_number_gt 5487
_reflns_number_total 10584
_reflns_threshold_expression >2sigma(I)
_cod_data_source_file ol062863osi20061124_085539.cif
_cod_data_source_block L2
_cod_depositor_comments
;
The following automatic conversions were performed:

'_symmetry_cell_setting' value 'Orthorhombic' changed to
'orthorhombic' according to
/home/saulius/struct/CIF-dictionaries/cif_core.dic dictionary named
'cif_core.dic' version 2.4.1 from 2010-06-29.

Automatic conversion script
Id: cif_fix_values 1715 2011-07-08 13:25:40Z adriana 
;
_cod_original_cell_volume 4698.2(7)
_cod_original_sg_symbol_H-M Pca2(1)
_cod_database_code 1505271

loop_
_symmetry_equiv_pos_as_xyz
'x, y, z'
'-x, -y, z+1/2'
'x+1/2, -y, z'
'-x+1/2, y, z+1/2'

loop_
_atom_site_label
_atom_site_type_symbol
_atom_site_fract_x
_atom_site_fract_y
_atom_site_fract_z
_atom_site_U_iso_or_equiv
_atom_site_adp_type
_atom_site_occupancy
_atom_site_symmetry_multiplicity
_atom_site_calc_flag
_atom_site_refinement_flags
S1 S 0.20885(12) -0.20920(15) 0.20279(9) 0.0927(6) Uani 1 1 d .
S2 S -0.05837(11) -0.0029(2) 0.26457(11) 0.1128(8) Uani 1 1 d .
S3 S 0.21876(11) 0.68234(15) 0.01615(9) 0.0890(6) Uani 1 1 d .
S4 S -0.02124(11) 0.42949(19) -0.13792(10) 0.0992(7) Uani 1 1 d .
O1 O 0.17923(17) 0.0725(3) 0.09700(14) 0.0481(9) Uani 1 1 d .
O2 O 0.2026(2) -0.0591(4) 0.3619(2) 0.0897(14) Uani 1 1 d .
O3 O 0.0405(3) 0.0148(5) 0.3736(2) 0.1046(17) Uani 1 1 d .
O4 O 0.01797(17) 0.2541(3) 0.16243(16) 0.0509(9) Uani 1 1 d .
O5 O 0.17455(17) 0.3938(3) 0.11132(14) 0.0469(8) Uani 1 1 d .
O6 O 0.1909(3) 0.6201(4) -0.1550(2) 0.1088(18) Uani 1 1 d .
O7 O 0.0861(4) 0.4770(8) -0.2311(3) 0.145(2) Uani 1 1 d .
O8 O 0.04177(19) 0.2395(3) 0.00150(16) 0.0569(10) Uani 1 1 d .
C1 C 0.1832(3) 0.1152(4) -0.0044(2) 0.0525(14) Uani 1 1 d .
C2 C 0.2125(3) 0.1806(6) -0.0503(3) 0.0662(16) Uani 1 1 d .
H2A H 0.1940 0.1707 -0.0879 0.079 Uiso 1 1 calc R
C3 C 0.2687(4) 0.2600(5) -0.0411(3) 0.0711(18) Uani 1 1 d .
H3A H 0.2883 0.3024 -0.0724 0.085 Uiso 1 1 calc R
C4 C 0.2952(3) 0.2762(5) 0.0140(3) 0.0655(17) Uani 1 1 d .
H4A H 0.3329 0.3303 0.0196 0.079 Uiso 1 1 calc R
C5 C 0.2680(2) 0.2150(4) 0.0617(2) 0.0464(13) Uani 1 1 d .
C6 C 0.2116(2) 0.1331(4) 0.0510(2) 0.0433(12) Uani 1 1 d .
C7 C 0.2981(2) 0.2378(5) 0.1216(2) 0.0530(15) Uani 1 1 d .
H7A H 0.3305 0.3062 0.1189 0.064 Uiso 1 1 calc R
H7B H 0.3272 0.1686 0.1324 0.064 Uiso 1 1 calc R
C8 C 0.2454(2) 0.2619(4) 0.1713(2) 0.0433(12) Uani 1 1 d .
C9 C 0.2540(3) 0.2051(5) 0.2249(3) 0.0548(14) Uani 1 1 d .
H9A H 0.2913 0.1497 0.2296 0.066 Uiso 1 1 calc R
C10 C 0.2094(4) 0.2283(5) 0.2709(3) 0.0682(17) Uani 1 1 d .
H10A H 0.2163 0.1893 0.3065 0.082 Uiso 1 1 calc R
C11 C 0.1538(3) 0.3105(5) 0.2644(3) 0.0614(15) Uani 1 1 d .
H11A H 0.1236 0.3267 0.2959 0.074 Uiso 1 1 calc R
C12 C 0.1422(3) 0.3698(4) 0.2111(2) 0.0497(13) Uani 1 1 d .
C13 C 0.1881(2) 0.3439(4) 0.1655(2) 0.0382(11) Uani 1 1 d .
C14 C 0.0830(3) 0.4634(4) 0.2078(2) 0.0571(14) Uani 1 1 d .
H14A H 0.0529 0.4538 0.2422 0.069 Uiso 1 1 calc R
H14B H 0.1058 0.5419 0.2107 0.069 Uiso 1 1 calc R
C15 C 0.0342(3) 0.4660(4) 0.1556(2) 0.0463(13) Uani 1 1 d .
C16 C 0.0201(3) 0.5723(5) 0.1267(3) 0.0616(16) Uani 1 1 d .
H16A H 0.0432 0.6427 0.1384 0.074 Uiso 1 1 calc R
C17 C -0.0277(3) 0.5752(5) 0.0811(3) 0.0648(17) Uani 1 1 d .
H17A H -0.0370 0.6482 0.0627 0.078 Uiso 1 1 calc R
C18 C -0.0623(3) 0.4731(5) 0.0617(3) 0.0624(15) Uani 1 1 d .
H18A H -0.0941 0.4770 0.0303 0.075 Uiso 1 1 calc R
C19 C -0.0491(3) 0.3632(4) 0.0900(3) 0.0521(14) Uani 1 1 d .
C20 C -0.0012(3) 0.3623(4) 0.1368(2) 0.0438(12) Uani 1 1 d .
C21 C -0.0897(3) 0.2512(5) 0.0704(3) 0.0662(16) Uani 1 1 d .
H21A H -0.1264 0.2337 0.0995 0.079 Uiso 1 1 calc R
H21B H -0.1145 0.2702 0.0342 0.079 Uiso 1 1 calc R
C22 C -0.0460(3) 0.1372(4) 0.0605(3) 0.0531(14) Uani 1 1 d .
C23 C -0.0691(3) 0.0302(5) 0.0859(3) 0.0638(16) Uani 1 1 d .
H23A H -0.1110 0.0298 0.1084 0.077 Uiso 1 1 calc R
C24 C -0.0315(3) -0.0745(5) 0.0785(3) 0.0641(16) Uani 1 1 d .
H24A H -0.0484 -0.1455 0.0952 0.077 Uiso 1 1 calc R
C25 C 0.0307(3) -0.0752(5) 0.0468(2) 0.0572(15) Uani 1 1 d .
H25A H 0.0561 -0.1468 0.0424 0.069 Uiso 1 1 calc R
C26 C 0.0568(3) 0.0287(4) 0.0210(2) 0.0477(12) Uani 1 1 d .
C27 C 0.0165(3) 0.1348(4) 0.0283(2) 0.0507(14) Uani 1 1 d .
C28 C 0.1241(3) 0.0247(5) -0.0156(3) 0.0648(16) Uani 1 1 d .
H28A H 0.1096 0.0328 -0.0562 0.078 Uiso 1 1 calc R
H28B H 0.1449 -0.0549 -0.0113 0.078 Uiso 1 1 calc R
C29 C 0.2169(3) -0.0272(5) 0.1215(3) 0.0569(14) Uani 1 1 d .
H29A H 0.2600 0.0000 0.1418 0.068 Uiso 1 1 calc R
H29B H 0.2312 -0.0831 0.0910 0.068 Uiso 1 1 calc R
C30 C 0.1661(3) -0.0865(6) 0.1634(3) 0.0754(18) Uani 1 1 d .
H30A H 0.1247 -0.1172 0.1421 0.091 Uiso 1 1 calc R
H30B H 0.1487 -0.0272 0.1913 0.091 Uiso 1 1 calc R
C31 C 0.2354(4) -0.1357(5) 0.2696(3) 0.0777(19) Uani 1 1 d .
H31A H 0.2723 -0.1837 0.2888 0.093 Uiso 1 1 calc R
H31B H 0.2565 -0.0581 0.2602 0.093 Uiso 1 1 calc R
C32 C 0.1729(4) -0.1170(6) 0.3116(3) 0.0780(19) Uani 1 1 d .
H32A H 0.1360 -0.0670 0.2939 0.094 Uiso 1 1 calc R
H32B H 0.1515 -0.1936 0.3223 0.094 Uiso 1 1 calc R
C33 C 0.1554(4) -0.0526(8) 0.4115(3) 0.103(3) Uani 1 1 d .
H33A H 0.1846 -0.0403 0.4462 0.123 Uiso 1 1 calc R
H33B H 0.1312 -0.1295 0.4157 0.123 Uiso 1 1 calc R
C34 C 0.0992(4) 0.0442(8) 0.4092(3) 0.104(3) Uani 1 1 d .
H34A H 0.0820 0.0598 0.4485 0.124 Uiso 1 1 calc R
H34B H 0.1212 0.1176 0.3946 0.124 Uiso 1 1 calc R
C35 C -0.0057(5) 0.1155(8) 0.3630(3) 0.110(3) Uani 1 1 d .
H35A H 0.0203 0.1763 0.3409 0.132 Uiso 1 1 calc R
H35B H -0.0205 0.1507 0.4000 0.132 Uiso 1 1 calc R
C36 C -0.0700(4) 0.0768(10) 0.3299(3) 0.130(4) Uani 1 1 d .
H36A H -0.0981 0.1482 0.3210 0.155 Uiso 1 1 calc R
H36B H -0.0991 0.0274 0.3557 0.155 Uiso 1 1 calc R
C37 C 0.0021(3) 0.0902(5) 0.2250(3) 0.0672(16) Uani 1 1 d .
H37A H 0.0444 0.1046 0.2490 0.081 Uiso 1 1 calc R
H37B H 0.0178 0.0471 0.1903 0.081 Uiso 1 1 calc R
C38 C -0.0285(3) 0.2097(5) 0.2064(3) 0.0656(16) Uani 1 1 d .
H38A H -0.0771 0.1999 0.1913 0.079 Uiso 1 1 calc R
H38B H -0.0301 0.2648 0.2393 0.079 Uiso 1 1 calc R
C39 C 0.2074(3) 0.5048(5) 0.0985(2) 0.0565(14) Uani 1 1 d .
H39A H 0.2596 0.4970 0.0985 0.068 Uiso 1 1 calc R
H39B H 0.1937 0.5651 0.1272 0.068 Uiso 1 1 calc R
C40 C 0.1805(3) 0.5396(5) 0.0385(2) 0.0640(16) Uani 1 1 d .
H40A H 0.1282 0.5455 0.0390 0.077 Uiso 1 1 calc R
H40B H 0.1938 0.4778 0.0105 0.077 Uiso 1 1 calc R
C41 C 0.1855(4) 0.6904(5) -0.0579(3) 0.088(2) Uani 1 1 d .
H41A H 0.1349 0.6681 -0.0581 0.106 Uiso 1 1 calc R
H41B H 0.1890 0.7730 -0.0713 0.106 Uiso 1 1 calc R
C42 C 0.2249(5) 0.6117(7) -0.0997(4) 0.103(3) Uani 1 1 d .
H42A H 0.2749 0.6371 -0.1027 0.124 Uiso 1 1 calc R
H42B H 0.2239 0.5290 -0.0861 0.124 Uiso 1 1 calc R
C43 C 0.2197(6) 0.5359(8) -0.1964(4) 0.134(4) Uani 1 1 d .
H43A H 0.2306 0.4602 -0.1772 0.160 Uiso 1 1 calc R
H43B H 0.2638 0.5672 -0.2134 0.160 Uiso 1 1 calc R
C44 C 0.1650(7) 0.5172(10) -0.2424(5) 0.157(5) Uani 1 1 d .
H44A H 0.1853 0.4587 -0.2692 0.188 Uiso 1 1 calc R
H44B H 0.1619 0.5925 -0.2638 0.188 Uiso 1 1 calc R
C45 C 0.1015(9) 0.3809(10) -0.2101(5) 0.255(11) Uani 1 1 d .
H45A H 0.1314 0.3886 -0.1755 0.306 Uiso 1 1 calc R
H45B H 0.1246 0.3277 -0.2381 0.306 Uiso 1 1 calc R
C46 C 0.0151(5) 0.3369(7) -0.1938(3) 0.111(3) Uani 1 1 d .
H46A H 0.0153 0.2536 -0.1809 0.133 Uiso 1 1 calc R
H46B H -0.0148 0.3425 -0.2286 0.133 Uiso 1 1 calc R
C47 C 0.0324(4) 0.3837(5) -0.0755(3) 0.0734(18) Uani 1 1 d .
H47A H 0.0826 0.3758 -0.0871 0.088 Uiso 1 1 calc R
H47B H 0.0295 0.4446 -0.0452 0.088 Uiso 1 1 calc R
C48 C 0.0053(3) 0.2650(6) -0.0519(3) 0.0765(19) Uani 1 1 d .
H48A H -0.0464 0.2693 -0.0452 0.092 Uiso 1 1 calc R
H48B H 0.0145 0.2014 -0.0801 0.092 Uiso 1 1 calc R

loop_
_atom_site_aniso_label
_atom_site_aniso_U_11
_atom_site_aniso_U_22
_atom_site_aniso_U_33
_atom_site_aniso_U_23
_atom_site_aniso_U_13
_atom_site_aniso_U_12
S1 0.1357(17) 0.0598(10) 0.0827(13) 0.0094(9) -0.0308(12) -0.0164(11)
S2 0.1058(15) 0.1031(14) 0.1296(19) 0.0673(14) -0.0417(14) -0.0443(13)
S3 0.1149(15) 0.0566(9) 0.0953(14) 0.0102(10) -0.0243(11) -0.0103(10)
S4 0.1100(15) 0.0915(13) 0.0959(14) 0.0358(11) 0.0066(12) 0.0374(12)
O1 0.0368(18) 0.053(2) 0.055(2) -0.0058(18) 0.0052(17) -0.0044(16)
O2 0.071(3) 0.119(4) 0.079(3) 0.008(3) -0.010(3) -0.039(3)
O3 0.079(3) 0.142(5) 0.092(4) 0.034(3) -0.016(3) -0.033(3)
O4 0.0474(19) 0.0372(19) 0.068(2) 0.0075(17) 0.0070(19) 0.0081(16)
O5 0.047(2) 0.048(2) 0.045(2) -0.0064(16) -0.0046(16) -0.0007(17)
O6 0.160(5) 0.082(3) 0.084(4) 0.008(3) 0.044(4) 0.034(3)
O7 0.133(5) 0.198(7) 0.104(4) 0.022(5) 0.016(4) 0.040(5)
O8 0.064(2) 0.046(2) 0.060(2) 0.0066(17) -0.0205(19) -0.0131(18)
C1 0.053(3) 0.045(3) 0.060(4) -0.021(3) 0.015(3) -0.002(3)
C2 0.076(4) 0.073(4) 0.049(4) -0.010(3) 0.013(3) 0.002(4)
C3 0.081(5) 0.063(4) 0.069(5) 0.001(3) 0.033(4) -0.009(4)
C4 0.049(3) 0.052(3) 0.095(5) -0.016(4) 0.031(4) -0.001(3)
C5 0.027(3) 0.047(3) 0.065(4) -0.012(3) 0.014(3) 0.002(2)
C6 0.035(3) 0.044(3) 0.051(3) -0.013(2) 0.014(2) -0.003(2)
C7 0.027(3) 0.048(3) 0.084(4) -0.015(3) -0.010(3) -0.001(2)
C8 0.032(3) 0.039(3) 0.059(3) -0.006(2) -0.011(2) -0.007(2)
C9 0.048(3) 0.048(3) 0.069(4) -0.001(3) -0.021(3) 0.000(3)
C10 0.088(5) 0.058(4) 0.058(4) 0.005(3) -0.016(4) -0.008(3)
C11 0.066(4) 0.063(4) 0.054(4) -0.002(3) -0.001(3) -0.011(3)
C12 0.054(3) 0.045(3) 0.050(3) -0.013(3) 0.000(3) 0.000(3)
C13 0.035(3) 0.034(3) 0.046(3) -0.008(2) -0.007(2) -0.005(2)
C14 0.059(4) 0.049(3) 0.063(4) -0.017(3) 0.008(3) 0.001(3)
C15 0.040(3) 0.038(3) 0.061(3) -0.001(2) 0.014(3) 0.008(2)
C16 0.057(4) 0.039(3) 0.089(5) -0.010(3) 0.008(3) 0.006(3)
C17 0.056(4) 0.040(3) 0.098(5) 0.010(3) 0.017(3) 0.017(3)
C18 0.054(3) 0.045(3) 0.088(4) 0.008(3) -0.009(3) 0.013(3)
C19 0.030(3) 0.044(3) 0.083(4) 0.003(3) 0.001(3) 0.009(2)
C20 0.034(3) 0.035(3) 0.062(3) 0.005(2) 0.015(2) 0.011(2)
C21 0.045(3) 0.061(3) 0.093(5) 0.008(3) -0.007(3) 0.008(3)
C22 0.032(3) 0.043(3) 0.085(4) 0.003(3) -0.019(3) -0.005(2)
C23 0.033(3) 0.055(4) 0.104(5) 0.007(3) 0.003(3) -0.010(3)
C24 0.052(4) 0.044(3) 0.096(5) 0.004(3) -0.013(3) -0.014(3)
C25 0.051(3) 0.037(3) 0.083(4) -0.002(3) -0.023(3) -0.004(3)
C26 0.046(3) 0.042(3) 0.055(3) -0.006(3) -0.011(3) -0.012(2)
C27 0.047(3) 0.044(3) 0.061(4) 0.002(3) -0.026(3) -0.016(3)
C28 0.076(4) 0.061(4) 0.057(4) -0.021(3) -0.001(3) -0.007(3)
C29 0.062(4) 0.042(3) 0.066(4) -0.009(3) -0.001(3) -0.003(3)
C30 0.066(4) 0.094(5) 0.067(4) 0.028(4) -0.016(3) -0.024(3)
C31 0.088(5) 0.066(4) 0.080(5) 0.019(3) -0.028(4) -0.014(4)
C32 0.086(5) 0.084(5) 0.064(4) 0.011(4) -0.020(4) -0.021(4)
C33 0.064(5) 0.162(8) 0.082(6) 0.032(5) -0.009(4) -0.040(5)
C34 0.075(5) 0.171(8) 0.065(5) -0.001(5) -0.002(4) -0.036(6)
C35 0.112(7) 0.151(8) 0.067(5) 0.036(5) 0.008(5) -0.007(6)
C36 0.085(6) 0.217(10) 0.087(6) 0.084(7) -0.026(5) -0.048(6)
C37 0.064(4) 0.058(4) 0.080(4) 0.017(3) -0.017(3) -0.001(3)
C38 0.064(4) 0.057(3) 0.076(4) 0.026(3) 0.015(3) 0.010(3)
C39 0.050(3) 0.060(3) 0.059(4) -0.004(3) -0.002(3) -0.004(3)
C40 0.064(4) 0.067(4) 0.061(4) -0.004(3) -0.006(3) 0.011(3)
C41 0.132(6) 0.040(3) 0.092(5) 0.007(3) 0.001(5) 0.022(4)
C42 0.118(7) 0.084(5) 0.109(7) 0.020(5) 0.023(6) 0.029(5)
C43 0.191(11) 0.084(6) 0.125(8) 0.013(6) 0.090(8) 0.042(7)
C44 0.197(12) 0.106(7) 0.166(12) -0.046(8) 0.106(10) -0.010(8)
C45 0.44(2) 0.182(11) 0.147(9) 0.111(8) 0.182(12) 0.253(15)
C46 0.191(9) 0.070(5) 0.072(5) 0.008(4) -0.047(6) 0.028(5)
C47 0.098(5) 0.052(4) 0.071(4) 0.011(3) 0.000(4) -0.007(3)
C48 0.089(5) 0.073(4) 0.068(4) 0.015(3) -0.029(4) -0.021(4)

loop_
_atom_type_symbol
_atom_type_description
_atom_type_scat_dispersion_real
_atom_type_scat_dispersion_imag
_atom_type_scat_source
C C 0.0033 0.0016 'International Tables Vol C Tables 4.2.6.8 and 6.1.1.4'
H H 0.0000 0.0000 'International Tables Vol C Tables 4.2.6.8 and 6.1.1.4'
O O 0.0106 0.0060 'International Tables Vol C Tables 4.2.6.8 and 6.1.1.4'
S S 0.1246 0.1234 'International Tables Vol C Tables 4.2.6.8 and 6.1.1.4'

loop_
_geom_angle_atom_site_label_1
_geom_angle_atom_site_label_2
_geom_angle_atom_site_label_3
_geom_angle
C31 S1 C30 101.5(3)
C36 S2 C37 102.6(3)
C41 S3 C40 100.0(3)
C46 S4 C47 101.3(3)
C6 O1 C29 117.7(4)
C32 O2 C33 115.1(5)
C34 O3 C35 112.4(7)
C20 O4 C38 116.7(4)
C13 O5 C39 117.5(4)
C42 O6 C43 112.5(7)
C45 O7 C44 95.8(10)
C27 O8 C48 112.5(4)
C6 C1 C2 118.0(5)
C6 C1 C28 121.7(5)
C2 C1 C28 120.3(5)
C3 C2 C1 120.9(6)
C4 C3 C2 119.8(6)
C3 C4 C5 122.2(5)
C4 C5 C6 117.0(5)
C4 C5 C7 120.1(5)
C6 C5 C7 122.9(5)
O1 C6 C1 117.5(4)
O1 C6 C5 120.3(4)
C1 C6 C5 122.2(5)
C5 C7 C8 118.2(4)
C9 C8 C13 117.7(5)
C9 C8 C7 120.3(5)
C13 C8 C7 121.9(5)
C10 C9 C8 121.7(5)
C9 C10 C11 119.5(6)
C10 C11 C12 121.2(6)
C13 C12 C11 117.7(5)
C13 C12 C14 123.7(5)
C11 C12 C14 118.6(5)
C12 C13 O5 118.9(4)
C12 C13 C8 122.1(5)
O5 C13 C8 118.8(4)
C15 C14 C12 119.4(4)
C16 C15 C20 118.2(5)
C16 C15 C14 120.8(5)
C20 C15 C14 120.9(5)
C17 C16 C15 120.5(5)
C16 C17 C18 121.9(5)
C17 C18 C19 119.2(5)
C20 C19 C18 118.1(5)
C20 C19 C21 122.4(5)
C18 C19 C21 119.4(5)
O4 C20 C19 119.7(5)
O4 C20 C15 117.9(5)
C19 C20 C15 122.1(5)
C22 C21 C19 117.6(4)
C27 C22 C23 117.8(5)
C27 C22 C21 123.0(5)
C23 C22 C21 119.2(5)
C24 C23 C22 121.3(5)
C25 C24 C23 120.2(5)
C24 C25 C26 121.2(5)
C25 C26 C27 117.6(5)
C25 C26 C28 120.2(5)
C27 C26 C28 122.1(5)
C22 C27 O8 120.1(5)
C22 C27 C26 121.8(5)
O8 C27 C26 118.0(5)
C26 C28 C1 119.2(4)
O1 C29 C30 106.6(4)
C29 C30 S1 111.9(4)
C32 C31 S1 112.9(5)
O2 C32 C31 106.0(5)
O2 C33 C34 115.6(6)
O3 C34 C33 113.2(7)
O3 C35 C36 109.9(8)
C35 C36 S2 119.1(7)
C38 C37 S2 114.9(4)
O4 C38 C37 106.2(5)
O5 C39 C40 105.7(4)
C39 C40 S3 110.5(4)
C42 C41 S3 114.0(5)
O6 C42 C41 108.6(6)
O6 C43 C44 107.9(9)
C43 C44 O7 124.8(10)
O7 C45 C46 96.9(10)
C45 C46 S4 110.2(6)
C48 C47 S4 110.2(4)
O8 C48 C47 108.8(5)

loop_
_geom_bond_atom_site_label_1
_geom_bond_atom_site_label_2
_geom_bond_distance
S1 C31 1.800(6)
S1 C30 1.815(6)
S2 C36 1.748(10)
S2 C37 1.772(6)
S3 C41 1.803(7)
S3 C40 1.811(6)
S4 C46 1.773(8)
S4 C47 1.810(6)
O1 C6 1.384(6)
O1 C29 1.423(6)
O2 C32 1.427(7)
O2 C33 1.432(8)
O3 C34 1.397(8)
O3 C35 1.429(9)
O4 C20 1.383(6)
O4 C38 1.412(6)
O5 C13 1.380(5)
O5 C39 1.406(6)
O6 C42 1.414(9)
O6 C43 1.433(9)
O7 C45 1.204(9)
O7 C44 1.548(12)
O8 C27 1.394(6)
O8 C48 1.424(6)
C1 C6 1.384(7)
C1 C2 1.386(8)
C1 C28 1.509(7)
C2 C3 1.380(8)
C3 C4 1.363(9)
C4 C5 1.380(8)
C5 C6 1.407(6)
C5 C7 1.500(7)
C7 C8 1.521(7)
C8 C9 1.388(7)
C8 C13 1.404(6)
C9 C10 1.361(8)
C10 C11 1.384(8)
C11 C12 1.401(7)
C12 C13 1.375(7)
C12 C14 1.511(7)
C14 C15 1.497(7)
C15 C16 1.377(7)
C15 C20 1.392(7)
C16 C17 1.367(8)
C17 C18 1.375(8)
C18 C19 1.403(7)
C19 C20 1.390(7)
C19 C21 1.520(7)
C21 C22 1.519(7)
C22 C27 1.373(7)
C22 C23 1.391(7)
C23 C24 1.366(8)
C24 C25 1.359(8)
C25 C26 1.384(7)
C26 C27 1.404(7)
C26 C28 1.501(7)
C29 C30 1.495(8)
C31 C32 1.518(9)
C33 C34 1.496(11)
C35 C36 1.475(10)
C37 C38 1.504(7)
C39 C40 1.510(7)
C41 C42 1.485(10)
C43 C44 1.473(14)
C45 C46 1.712(17)
C47 C48 1.511(8)

loop_
_cod_related_entry_id
_cod_related_entry_code
_cod_related_entry_database
1 21151818 ChemSpider
